data_7710124
loop_
_publ_author_name
'Maji, Babulal'
'Bhandari, Anirban'
'Sadhukhan, Rayantan'
'Choudhury, Joyanta'

_publ_section_title
;
 Water&#x2010;soluble and reusable Ru--NHC catalyst for
 aqueous&#x2010;phase transfer hydrogenation of quinolines with formic
 acid
;
_journal_name_full 'Dalton Transactions'
_journal_paper_doi 10.1039/D2DT00571A
_journal_year 2022
_chemical_formula_moiety 'C20 H25 Cl N4 O2 Ru, H2 O'
_chemical_formula_sum 'C20 H27 Cl N4 O3 Ru'
_chemical_formula_weight 507.98
_space_group_crystal_system monoclinic
_space_group_IT_number 14
_space_group_name_Hall '-P 2ybc'
_space_group_name_H-M_alt 'P 1 21/c 1'
_symmetry_Int_Tables_number 14
_audit_creation_date 2021-08-08
_audit_creation_method
;
Olex2 1.2
(compiled 2018.05.29 svn.r3508 for OlexSys, GUI svn.r5506)
;
_audit_update_record
;
2022-01-22 deposited with the CCDC.	2022-04-26 downloaded from the CCDC.
;
_cell_angle_alpha 90
_cell_angle_beta 115.519(3)
_cell_angle_gamma 90
_cell_formula_units_Z 4
_cell_length_a 15.3310(12)
_cell_length_b 11.0698(9)
_cell_length_c 13.6313(10)
_cell_measurement_reflns_used 7372
_cell_measurement_temperature 140.0
_cell_measurement_theta_max 26.77
_cell_measurement_theta_min 2.36
_cell_volume 2087.7(3)
_computing_cell_refinement 'SAINT v8.37A (Bruker, 2015)'
_computing_data_reduction 'SAINT v8.37A (Bruker, 2015)'
_computing_molecular_graphics 'Olex2 (Dolomanov et al., 2009)'
_computing_publication_material 'Olex2 (Dolomanov et al., 2009)'
_computing_structure_refinement 'olex2.refine (Bourhis et al., 2015)'
_diffrn_ambient_temperature 140.0
_diffrn_measured_fraction_theta_full 0.9942
_diffrn_measured_fraction_theta_max 0.9942
_diffrn_measurement_device_type 'Bruker APEX-II CCD'
_diffrn_measurement_method '\f and \w scans'
_diffrn_radiation_type 'Mo K\a'
_diffrn_radiation_wavelength 0.71073
_diffrn_reflns_av_R_equivalents 0.1002
_diffrn_reflns_av_unetI/netI 0.0944
_diffrn_reflns_limit_h_max 19
_diffrn_reflns_limit_h_min -20
_diffrn_reflns_limit_k_max 14
_diffrn_reflns_limit_k_min -14
_diffrn_reflns_limit_l_max 17
_diffrn_reflns_limit_l_min -17
_diffrn_reflns_number 27219
_diffrn_reflns_theta_full 27.9328
_diffrn_reflns_theta_max 27.93
_diffrn_reflns_theta_min 2.36
_exptl_absorpt_coefficient_mu 0.908
_exptl_absorpt_correction_T_max 0.7456
_exptl_absorpt_correction_T_min 0.6847
_exptl_absorpt_correction_type none
_exptl_absorpt_process_details
;
SADABS-2014/5 (Bruker,2014/5) was used for absorption correction.
wR2(int) was 0.0766 before and 0.0669 after correction.
The Ratio of minimum to maximum transmission is 0.9183.
The \l/2 correction factor is 0.00150.
;
_exptl_crystal_colour red
_exptl_crystal_colour_primary red
_exptl_crystal_density_diffrn 1.6161
_exptl_crystal_description block
_exptl_crystal_F_000 1035.9872
_exptl_crystal_size_max 0.165
_exptl_crystal_size_mid 0.13
_exptl_crystal_size_min 0.11
_refine_diff_density_max 3.1750
_refine_diff_density_min -2.7734
_refine_diff_density_rms 0.3650
_refine_ls_d_res_high 0.7586
_refine_ls_d_res_low 8.6436
_refine_ls_goodness_of_fit_ref 1.0807
_refine_ls_hydrogen_treatment constr
_refine_ls_matrix_type full
_refine_ls_number_constraints 41
_refine_ls_number_parameters 271
_refine_ls_number_reflns 4979
_refine_ls_number_restraints 0
_refine_ls_restrained_S_all 1.0807
_refine_ls_R_factor_all 0.1275
_refine_ls_R_factor_gt 0.0719
_refine_ls_shift/su_max 0.0000
_refine_ls_shift/su_mean 0.0000
_refine_ls_structure_factor_coef Fsqd
_refine_ls_weighting_details 'w=1/[\s^2^(Fo^2^)+(0.0216P)^2^+17.7030P] where P=(Fo^2^+2Fc^2^)/3'
_refine_ls_weighting_scheme calc
_refine_ls_wR_factor_gt 0.1218
_refine_ls_wR_factor_ref 0.1413
_reflns_Friedel_coverage 0.0
_reflns_limit_h_max 18
_reflns_limit_h_min -20
_reflns_limit_k_max 14
_reflns_limit_k_min 0
_reflns_limit_l_max 17
_reflns_limit_l_min 0
_reflns_number_gt 3324
_reflns_number_total 4979
_reflns_threshold_expression I>=2u(I)
_cod_data_source_file d2dt00571a2.cif
_cod_data_source_block f1_a
_cod_database_code 7710124
_olex2_refinement_description
;
1. Fixed Uiso
 At 1.2 times of:
  All C(H) groups
 At 1.5 times of:
  All C(H,H,H) groups, All O(H,H) groups
2.a Free rotating group:
 O3(H3a,H3b)
2.b Ternary CH refined with riding coordinates:
 C18(H18)
2.c Aromatic/amide H refined with riding coordinates:
 C16(H16), C2(H2), C15(H15), C5(H5), C13(H13), C12(H12)
2.d Idealised Me refined as rotating group:
 C9(H9a,H9b,H9c), C10(H10a,H10b,H10c), C8(H8a,H8b,H8c), C19(H19a,H19b,H19c),
 C17(H17a,H17b,H17c), C20(H20a,H20b,H20c)
;
_olex2_submission_special_instructions 'No special instructions were received'

loop_
_space_group_symop_id
_space_group_symop_operation_xyz
1 x,y,z
2 -x,y+1/2,-z+1/2
3 -x,-y,-z
4 x,-y-1/2,z-1/2

loop_
_atom_site_label
_atom_site_type_symbol
_atom_site_fract_x
_atom_site_fract_y
_atom_site_fract_z
_atom_site_U_iso_or_equiv
_atom_site_adp_type
_atom_site_occupancy
_atom_site_refinement_flags_posn
Ru1 Ru 0.24616(4) 0.87414(4) 0.65189(4) 0.02137(15) Uani 1.000000 .
Cl1 Cl 0.33842(12) 0.82229(16) 0.84164(13) 0.0318(4) Uani 1.000000 .
O1 O 0.1067(3) 0.6375(4) 0.6158(4) 0.0297(10) Uani 1.000000 .
O3 O 0.4583(3) 0.2098(4) 0.6252(4) 0.0325(11) Uani 1.000000 .
H3a H 0.510(3) 0.251(4) 0.634(6) 0.0487(17) Uiso 1.000000 G
H3b H 0.413(3) 0.259(4) 0.621(6) 0.0487(17) Uiso 1.000000 G
N3 N 0.3976(3) 0.7398(4) 0.6241(4) 0.0165(10) Uani 1.000000 .
N1 N 0.2535(3) 0.6873(4) 0.6228(4) 0.0168(11) Uani 1.000000 .
N4 N 0.5116(4) 0.8542(4) 0.6275(4) 0.0207(11) Uani 1.000000 .
N2 N 0.2012(4) 0.4841(4) 0.6078(4) 0.0228(12) Uani 1.000000 .
O2 O 0.2960(4) 0.3281(4) 0.6030(5) 0.0461(15) Uani 1.000000 .
C1 C 0.3710(4) 0.8574(5) 0.6390(5) 0.0207(13) Uani 1.000000 .
C7 C 0.1830(4) 0.6064(5) 0.6158(5) 0.0194(13) Uani 1.000000 .
C4 C 0.3350(4) 0.6448(5) 0.6192(5) 0.0170(12) Uani 1.000000 .
C3 C 0.4836(4) 0.7395(5) 0.6172(5) 0.0184(13) Uani 1.000000 .
C16 C 0.1063(4) 0.8957(6) 0.5184(5) 0.0255(15) Uani 1.000000 .
H16 H 0.0726(4) 0.8346(6) 0.4670(5) 0.0305(18) Uiso 1.000000 R
C2 C 0.4442(4) 0.9272(5) 0.6406(5) 0.0228(14) Uani 1.000000 .
H2 H 0.4486(4) 1.0125(5) 0.6492(5) 0.0274(16) Uiso 1.000000 R
C15 C 0.0882(4) 0.9044(6) 0.6109(5) 0.0259(15) Uani 1.000000 .
H15 H 0.0404(4) 0.8560(6) 0.6187(5) 0.0310(18) Uiso 1.000000 R
C5 C 0.3536(4) 0.5266(5) 0.6121(5) 0.0240(14) Uani 1.000000 .
H5 H 0.4125(4) 0.5028(5) 0.6104(5) 0.0288(17) Uiso 1.000000 R
C9 C 0.5367(4) 0.6382(5) 0.6008(5) 0.0242(14) Uani 1.000000 .
H9a H 0.558(2) 0.5843(19) 0.6640(15) 0.036(2) Uiso 1.000000 GR
H9b H 0.4945(10) 0.594(2) 0.5354(19) 0.036(2) Uiso 1.000000 GR
H9c H 0.5930(17) 0.6685(6) 0.592(3) 0.036(2) Uiso 1.000000 GR
C10 C 0.1246(5) 0.3989(5) 0.5999(6) 0.0301(16) Uani 1.000000 .
H10a H 0.108(2) 0.411(3) 0.661(2) 0.045(2) Uiso 1.000000 GR
H10b H 0.0671(11) 0.413(3) 0.5316(17) 0.045(2) Uiso 1.000000 GR
H10c H 0.1475(12) 0.3159(5) 0.602(4) 0.045(2) Uiso 1.000000 GR
C8 C 0.5995(5) 0.8998(6) 0.6226(5) 0.0268(15) Uani 1.000000 .
H8a H 0.6562(5) 0.860(3) 0.678(2) 0.040(2) Uiso 1.000000 GR
H8b H 0.5966(14) 0.883(3) 0.5507(13) 0.040(2) Uiso 1.000000 GR
H8c H 0.6044(16) 0.9872(8) 0.635(3) 0.040(2) Uiso 1.000000 GR
C13 C 0.2154(5) 1.0608(6) 0.6704(6) 0.0351(18) Uani 1.000000 .
H13 H 0.2569(5) 1.1152(6) 0.7241(6) 0.042(2) Uiso 1.000000 R
C6 C 0.2850(5) 0.4387(6) 0.6072(6) 0.0279(15) Uani 1.000000 .
C12 C 0.2222(6) 1.0502(7) 0.5737(6) 0.0400(19) Uani 1.000000 .
H12 H 0.2656(6) 1.1020(7) 0.5609(6) 0.048(2) Uiso 1.000000 R
C14 C 0.1445(5) 0.9892(7) 0.6925(6) 0.0386(18) Uani 1.000000 .
C11 C 0.1700(5) 0.9693(6) 0.4952(6) 0.0374(18) Uani 1.000000 .
C18 C 0.1384(6) 1.0036(8) 0.7974(7) 0.047(2) Uani 1.000000 .
H18 H 0.2061(6) 1.0063(8) 0.8558(7) 0.057(3) Uiso 1.000000 R
C19 C 0.0901(7) 0.9022(8) 0.8223(7) 0.052(2) Uani 1.000000 .
H19a H 0.0228(13) 0.898(3) 0.768(3) 0.078(3) Uiso 1.000000 GR
H19b H 0.123(3) 0.8269(10) 0.821(5) 0.078(3) Uiso 1.000000 GR
H19c H 0.092(4) 0.914(3) 0.894(2) 0.078(3) Uiso 1.000000 GR
C17 C 0.1881(6) 0.9519(8) 0.3921(6) 0.047(2) Uani 1.000000 .
H17a H 0.2577(6) 0.945(5) 0.4136(7) 0.070(3) Uiso 1.000000 GR
H17b H 0.156(3) 0.878(3) 0.354(2) 0.070(3) Uiso 1.000000 GR
H17c H 0.162(4) 1.021(2) 0.344(2) 0.070(3) Uiso 1.000000 GR
C20 C 0.0907(8) 1.1274(9) 0.7992(8) 0.077(3) Uani 1.000000 .
H20a H 0.124(3) 1.1919(12) 0.779(6) 0.116(5) Uiso 1.000000 GR
H20b H 0.0224(14) 1.126(2) 0.747(4) 0.116(5) Uiso 1.000000 GR
H20c H 0.096(5) 1.143(3) 0.8724(17) 0.116(5) Uiso 1.000000 GR

loop_
_atom_site_aniso_label
_atom_site_aniso_U_11
_atom_site_aniso_U_22
_atom_site_aniso_U_33
_atom_site_aniso_U_12
_atom_site_aniso_U_13
_atom_site_aniso_U_23
Ru1 0.0154(2) 0.0157(2) 0.0305(3) -0.0004(2) 0.0075(2) -0.0069(2)
Cl1 0.0218(8) 0.0481(10) 0.0237(9) 0.0022(7) 0.0081(7) -0.0097(7)
O1 0.021(2) 0.028(2) 0.045(3) -0.004(2) 0.019(2) -0.006(2)
O3 0.031(3) 0.018(2) 0.048(3) -0.008(2) 0.017(3) -0.006(2)
N3 0.016(3) 0.012(2) 0.019(3) -0.0013(19) 0.005(2) 0.001(2)
N1 0.013(3) 0.016(3) 0.018(3) -0.0022(19) 0.004(2) -0.004(2)
N4 0.021(3) 0.017(3) 0.023(3) -0.003(2) 0.007(2) 0.000(2)
N2 0.021(3) 0.019(3) 0.028(3) -0.006(2) 0.010(2) -0.000(2)
O2 0.037(3) 0.014(2) 0.091(4) -0.003(2) 0.032(3) -0.003(3)
C1 0.017(3) 0.014(3) 0.028(3) 0.001(2) 0.008(3) -0.003(3)
C7 0.018(3) 0.022(3) 0.017(3) -0.004(2) 0.006(3) -0.001(2)
C4 0.015(3) 0.015(3) 0.016(3) -0.001(2) 0.002(2) 0.004(2)
C3 0.020(3) 0.019(3) 0.015(3) -0.001(2) 0.007(3) -0.003(2)
C16 0.016(3) 0.025(4) 0.029(4) 0.004(2) 0.004(3) 0.010(3)
C2 0.020(3) 0.017(3) 0.029(4) -0.002(2) 0.008(3) -0.003(3)
C15 0.018(3) 0.026(4) 0.034(4) 0.007(2) 0.012(3) 0.001(3)
C5 0.019(3) 0.019(3) 0.034(4) 0.003(2) 0.011(3) 0.003(3)
C9 0.024(3) 0.019(3) 0.030(4) -0.001(3) 0.012(3) -0.002(3)
C10 0.031(4) 0.020(4) 0.041(4) -0.009(3) 0.018(3) 0.002(3)
C8 0.026(4) 0.028(4) 0.035(4) -0.012(3) 0.021(3) -0.007(3)
C13 0.024(4) 0.019(3) 0.044(5) 0.001(3) -0.003(3) -0.005(3)
C6 0.021(3) 0.018(4) 0.037(4) -0.001(3) 0.006(3) -0.001(3)
C12 0.043(5) 0.036(4) 0.046(5) 0.015(4) 0.024(4) 0.013(4)
C14 0.038(4) 0.039(4) 0.041(4) 0.024(3) 0.019(4) 0.002(3)
C11 0.029(4) 0.029(4) 0.050(5) 0.009(3) 0.012(4) 0.014(4)
C18 0.047(5) 0.054(5) 0.042(5) 0.020(4) 0.020(4) 0.006(4)
C19 0.070(6) 0.058(6) 0.040(5) 0.016(4) 0.036(5) 0.009(4)
C17 0.047(5) 0.062(6) 0.033(4) -0.001(4) 0.019(4) 0.020(4)
C20 0.107(9) 0.078(7) 0.061(6) 0.050(7) 0.050(6) 0.006(6)

loop_
_atom_type_symbol
_atom_type_scat_dispersion_real
_atom_type_scat_dispersion_imag
_atom_type_scat_Cromer_Mann_a1
_atom_type_scat_Cromer_Mann_a2
_atom_type_scat_Cromer_Mann_a3
_atom_type_scat_Cromer_Mann_a4
_atom_type_scat_Cromer_Mann_b1
_atom_type_scat_Cromer_Mann_b2
_atom_type_scat_Cromer_Mann_b3
_atom_type_scat_Cromer_Mann_b4
_atom_type_scat_Cromer_Mann_c
_atom_type_scat_source
_atom_type_scat_dispersion_source
Ru -1.23940 0.83517 19.26740 12.91820 4.86337 1.56756 0.80852 8.43467 24.79970 94.29280 5.37873983383 'International Tables Volume C Table 6.1.1.4 (pp. 500-502)' 'Henke, Gullikson and Davis, At. Data and Nucl. Data Tables, 1993, 54, 2'
C 0.00347 0.00161 2.31000 1.02000 1.58860 0.86500 20.84390 10.20750 0.56870 51.65120 0.215599998832 'International Tables Volume C Table 6.1.1.4 (pp. 500-502)' 'Henke, Gullikson and Davis, At. Data and Nucl. Data Tables, 1993, 54, 2'
Cl 0.14873 0.16029 11.46040 7.19640 6.25560 1.64550 0.01040 1.16620 18.51940 47.77840 -9.55739974976 'International Tables Volume C Table 6.1.1.4 (pp. 500-502)' 'Henke, Gullikson and Davis, At. Data and Nucl. Data Tables, 1993, 54, 2'
H 0.00000 0.00000 0.49300 0.32291 0.14019 0.04081 10.51090 26.12570 3.14236 57.79970 0.0030380000826 'International Tables Volume C Table 6.1.1.4 (pp. 500-502)' 'Henke, Gullikson and Davis, At. Data and Nucl. Data Tables, 1993, 54, 2'
O 0.01158 0.00611 3.04850 2.28680 1.54630 0.86700 13.27710 5.70110 0.32390 32.90890 0.250800013542 'International Tables Volume C Table 6.1.1.4 (pp. 500-502)' 'Henke, Gullikson and Davis, At. Data and Nucl. Data Tables, 1993, 54, 2'
N 0.00653 0.00323 12.21260 3.13220 2.01250 1.16630 0.00570 9.89330 28.99750 0.58260 -11.5290002823 'International Tables Volume C Table 6.1.1.4 (pp. 500-502)' 'Henke, Gullikson and Davis, At. Data and Nucl. Data Tables, 1993, 54, 2'

loop_
_geom_angle_atom_site_label_1
_geom_angle_atom_site_label_2
_geom_angle_atom_site_label_3
_geom_angle
_geom_angle_site_symmetry_1
_geom_angle_site_symmetry_3
_geom_angle_publ_flag
N1 Ru1 Cl1 85.10(14) . . ?
C1 Ru1 Cl1 86.05(18) . . ?
C1 Ru1 N1 76.3(2) . . ?
C16 Ru1 Cl1 147.41(17) . . ?
C16 Ru1 N1 93.7(2) . . ?
C16 Ru1 C1 125.4(2) . . ?
C15 Ru1 Cl1 111.67(17) . . ?
C15 Ru1 N1 103.6(2) . . ?
C15 Ru1 C1 162.3(2) . . ?
C15 Ru1 C16 37.1(2) . . ?
C13 Ru1 Cl1 99.1(2) . . ?
C13 Ru1 N1 171.4(2) . . ?
C13 Ru1 C1 111.3(3) . . ?
C13 Ru1 C16 78.7(3) . . ?
C13 Ru1 C15 67.8(2) . . ?
C12 Ru1 Cl1 129.3(2) . . ?
C12 Ru1 N1 142.6(3) . . ?
C12 Ru1 C1 90.3(3) . . ?
C12 Ru1 C16 65.7(3) . . ?
C12 Ru1 C15 79.0(3) . . ?
C12 Ru1 C13 36.9(3) . . ?
C14 Ru1 Cl1 91.09(19) . . ?
C14 Ru1 N1 134.0(2) . . ?
C14 Ru1 C1 149.2(3) . . ?
C14 Ru1 C16 66.6(3) . . ?
C14 Ru1 C15 36.8(2) . . ?
C14 Ru1 C13 39.0(3) . . ?
C14 Ru1 C12 68.1(3) . . ?
C11 Ru1 Cl1 165.3(2) . . ?
C11 Ru1 N1 109.4(2) . . ?
C11 Ru1 C1 94.9(3) . . ?
C11 Ru1 C16 37.7(2) . . ?
C11 Ru1 C15 68.1(2) . . ?
C11 Ru1 C13 66.8(3) . . ?
C11 Ru1 C12 36.1(3) . . ?
C11 Ru1 C14 80.5(3) . . ?
H3b O3 H3a 109.4 . . ?
C4 N3 C1 117.7(5) . . ?
C3 N3 C1 111.3(5) . . ?
C3 N3 C4 131.0(5) . . ?
C7 N1 Ru1 123.0(4) . . ?
C4 N1 Ru1 118.0(4) . . ?
C4 N1 C7 118.8(5) . . ?
C2 N4 C3 110.3(5) . . ?
C8 N4 C3 125.8(5) . . ?
C8 N4 C2 123.9(5) . . ?
C10 N2 C7 116.6(5) . . ?
C6 N2 C7 124.8(5) . . ?
C6 N2 C10 118.6(5) . . ?
N3 C1 Ru1 116.5(4) . . ?
C2 C1 Ru1 139.7(5) . . ?
C2 C1 N3 103.9(5) . . ?
N1 C7 O1 122.8(5) . . ?
N2 C7 O1 119.9(5) . . ?
N2 C7 N1 117.3(5) . . ?
N1 C4 N3 111.1(5) . . ?
C5 C4 N3 124.5(5) . . ?
C5 C4 N1 124.4(5) . . ?
N4 C3 N3 105.6(5) . . ?
C9 C3 N3 129.3(5) . . ?
C9 C3 N4 125.1(5) . . ?
H16 C16 Ru1 125.01(17) . . ?
C15 C16 Ru1 76.0(4) . . ?
C15 C16 H16 117.1(4) . . ?
C11 C16 Ru1 73.7(4) . . ?
C11 C16 H16 117.1(4) . . ?
C11 C16 C15 125.8(7) . . ?
C1 C2 N4 109.0(5) . . ?
H2 C2 N4 125.5(3) . . ?
H2 C2 C1 125.5(4) . . ?
C16 C15 Ru1 66.9(3) . . ?
H15 C15 Ru1 133.10(16) . . ?
H15 C15 C16 121.4(4) . . ?
C14 C15 Ru1 71.4(4) . . ?
C14 C15 C16 117.2(6) . . ?
C14 C15 H15 121.4(4) . . ?
H5 C5 C4 120.2(4) . . ?
C6 C5 C4 119.6(6) . . ?
C6 C5 H5 120.2(4) . . ?
H9a C9 C3 109.5 . . ?
H9b C9 C3 109.5 . . ?
H9b C9 H9a 109.5 . . ?
H9c C9 C3 109.5 . . ?
H9c C9 H9a 109.5 . . ?
H9c C9 H9b 109.5 . . ?
H10a C10 N2 109.5 . . ?
H10b C10 N2 109.5 . . ?
H10b C10 H10a 109.5 . . ?
H10c C10 N2 109.5 . . ?
H10c C10 H10a 109.5 . . ?
H10c C10 H10b 109.5 . . ?
H8a C8 N4 109.5 . . ?
H8b C8 N4 109.5 . . ?
H8b C8 H8a 109.5 . . ?
H8c C8 N4 109.5 . . ?
H8c C8 H8a 109.5 . . ?
H8c C8 H8b 109.5 . . ?
H13 C13 Ru1 126.09(18) . . ?
C12 C13 Ru1 72.2(4) . . ?
C12 C13 H13 119.4(5) . . ?
C14 C13 Ru1 74.2(4) . . ?
C14 C13 H13 119.4(4) . . ?
C14 C13 C12 121.1(7) . . ?
O2 C6 N2 120.3(6) . . ?
C5 C6 N2 115.1(5) . . ?
C5 C6 O2 124.7(6) . . ?
C13 C12 Ru1 70.9(4) . . ?
H12 C12 Ru1 130.3(2) . . ?
H12 C12 C13 118.3(5) . . ?
C11 C12 Ru1 73.4(4) . . ?
C11 C12 C13 123.4(7) . . ?
C11 C12 H12 118.3(5) . . ?
C15 C14 Ru1 71.8(4) . . ?
C13 C14 Ru1 66.9(4) . . ?
C13 C14 C15 116.5(6) . . ?
C18 C14 Ru1 129.4(5) . . ?
C18 C14 C15 123.6(7) . . ?
C18 C14 C13 119.8(7) . . ?
C16 C11 Ru1 68.6(4) . . ?
C12 C11 Ru1 70.5(4) . . ?
C12 C11 C16 115.7(7) . . ?
C17 C11 Ru1 126.0(5) . . ?
C17 C11 C16 122.8(7) . . ?
C17 C11 C12 121.3(7) . . ?
H18 C18 C14 107.1(4) . . ?
C19 C18 C14 113.0(7) . . ?
C19 C18 H18 107.1(5) . . ?
C20 C18 C14 109.6(7) . . ?
C20 C18 H18 107.1(5) . . ?
C20 C18 C19 112.6(7) . . ?
H19a C19 C18 109.5 . . ?
H19b C19 C18 109.5 . . ?
H19b C19 H19a 109.5 . . ?
H19c C19 C18 109.5 . . ?
H19c C19 H19a 109.5 . . ?
H19c C19 H19b 109.5 . . ?
H17a C17 C11 109.5 . . ?
H17b C17 C11 109.5 . . ?
H17b C17 H17a 109.5 . . ?
H17c C17 C11 109.5 . . ?
H17c C17 H17a 109.5 . . ?
H17c C17 H17b 109.5 . . ?
H20a C20 C18 109.5 . . ?
H20b C20 C18 109.5 . . ?
H20b C20 H20a 109.5 . . ?
H20c C20 C18 109.5 . . ?
H20c C20 H20a 109.5 . . ?
H20c C20 H20b 109.5 . . ?

loop_
_geom_bond_atom_site_label_1
_geom_bond_atom_site_label_2
_geom_bond_distance
_geom_bond_site_symmetry_2
_geom_bond_publ_flag
Ru1 Cl1 2.4224(18) . ?
Ru1 N1 2.118(5) . ?
Ru1 C1 2.004(6) . ?
Ru1 C16 2.146(6) . ?
Ru1 C15 2.264(6) . ?
Ru1 C13 2.159(6) . ?
Ru1 C12 2.175(7) . ?
Ru1 C14 2.258(6) . ?
Ru1 C11 2.211(7) . ?
O1 C7 1.219(7) . ?
O3 H3a 0.8700 . ?
O3 H3b 0.8701 . ?
N3 C1 1.405(7) . ?
N3 C4 1.406(7) . ?
N3 C3 1.363(7) . ?
N1 C7 1.375(7) . ?
N1 C4 1.355(7) . ?
N4 C3 1.328(7) . ?
N4 C2 1.382(8) . ?
N4 C8 1.467(7) . ?
N2 C7 1.396(8) . ?
N2 C10 1.473(7) . ?
N2 C6 1.383(8) . ?
O2 C6 1.240(7) . ?
C1 C2 1.356(8) . ?
C4 C5 1.351(8) . ?
C3 C9 1.457(8) . ?
C16 H16 0.9500 . ?
C16 C15 1.407(9) . ?
C16 C11 1.409(9) . ?
C2 H2 0.9500 . ?
C15 H15 0.9500 . ?
C15 C14 1.427(10) . ?
C5 H5 0.9500 . ?
C5 C6 1.414(9) . ?
C9 H9a 0.9800 . ?
C9 H9b 0.9800 . ?
C9 H9c 0.9800 . ?
C10 H10a 0.9800 . ?
C10 H10b 0.9800 . ?
C10 H10c 0.9800 . ?
C8 H8a 0.9800 . ?
C8 H8b 0.9800 . ?
C8 H8c 0.9800 . ?
C13 H13 0.9500 . ?
C13 C12 1.373(10) . ?
C13 C14 1.476(10) . ?
C12 H12 0.9500 . ?
C12 C11 1.360(11) . ?
C14 C18 1.482(10) . ?
C11 C17 1.556(10) . ?
C18 H18 1.0000 . ?
C18 C19 1.462(11) . ?
C18 C20 1.559(11) . ?
C19 H19a 0.9800 . ?
C19 H19b 0.9800 . ?
C19 H19c 0.9800 . ?
C17 H17a 0.9800 . ?
C17 H17b 0.9800 . ?
C17 H17c 0.9800 . ?
C20 H20a 0.9800 . ?
C20 H20b 0.9800 . ?
C20 H20c 0.9800 . ?
